data_4123671
loop_
_publ_author_name
'Lin, Qipu'
'Bu, Xianhui'
'Mao, Chengyu'
'Zhao, Xiang'
'Sasan, Koroush'
'Feng, Pingyun'

_publ_section_title
;
 Mimicking high-silica zeolites: highly stable germanium- and tin-rich
 zeolite-type chalcogenides.
;
_journal_issue 19
_journal_name_full 'Journal of the American Chemical Society'
_journal_page_first 6184
_journal_page_last 6187
_journal_paper_doi 10.1021/jacs.5b03550
_journal_volume 137
_journal_year 2015
_chemical_formula_moiety 'Ge8 S16'
_chemical_formula_sum 'Ge8 S16'
_chemical_formula_weight 1094.00
_chemical_name_systematic
; 
 ? 
;
_space_group_IT_number 122
_symmetry_cell_setting tetragonal
_symmetry_space_group_name_Hall 'I -4 2bw'
_symmetry_space_group_name_H-M 'I -4 2 d'
_atom_sites_solution_hydrogens none
_atom_sites_solution_primary direct
_atom_sites_solution_secondary difmap
_audit_creation_method SHELXL-97
_cell_angle_alpha 90.00
_cell_angle_beta 90.00
_cell_angle_gamma 90.00
_cell_formula_units_Z 2
_cell_length_a 11.2152(2)
_cell_length_b 11.2152(2)
_cell_length_c 19.1197(7)
_cell_measurement_reflns_used 2118
_cell_measurement_temperature 296(2)
_cell_measurement_theta_max 25.16
_cell_measurement_theta_min 3.34
_cell_volume 2404.89(11)
_computing_cell_refinement 'Bruker SMART'
_computing_data_collection 'Bruker SMART'
_computing_data_reduction 'Bruker SAINT'
_computing_molecular_graphics 'Bruker SHELXTL'
_computing_publication_material 'Bruker SHELXTL'
_computing_structure_refinement 'SHELXL-97 (Sheldrick, 1997)'
_computing_structure_solution 'SHELXS-97 (Sheldrick, 1990)'
_diffrn_ambient_temperature 296(2)
_diffrn_measured_fraction_theta_full 0.992
_diffrn_measured_fraction_theta_max 0.992
_diffrn_measurement_device_type 'CCD area detector'
_diffrn_measurement_method 'phi and omega scans'
_diffrn_radiation_monochromator graphite
_diffrn_radiation_source 'fine-focus sealed tube'
_diffrn_radiation_type MoK\a
_diffrn_radiation_wavelength 0.71073
_diffrn_reflns_av_R_equivalents 0.0417
_diffrn_reflns_av_sigmaI/netI 0.0569
_diffrn_reflns_limit_h_max 15
_diffrn_reflns_limit_h_min -18
_diffrn_reflns_limit_k_max 17
_diffrn_reflns_limit_k_min -17
_diffrn_reflns_limit_l_max 30
_diffrn_reflns_limit_l_min -16
_diffrn_reflns_number 9940
_diffrn_reflns_theta_full 34.99
_diffrn_reflns_theta_max 34.99
_diffrn_reflns_theta_min 3.34
_diffrn_standards_decay_% none
_diffrn_standards_interval_count none
_diffrn_standards_interval_time none
_diffrn_standards_number none
_exptl_absorpt_coefficient_mu 5.618
_exptl_absorpt_correction_T_max 0.245
_exptl_absorpt_correction_T_min 0.226
_exptl_absorpt_correction_type none
_exptl_crystal_colour light-yellow
_exptl_crystal_density_diffrn 1.511
_exptl_crystal_density_meas 1.4
_exptl_crystal_density_method 'not measured'
_exptl_crystal_description octahedral
_exptl_crystal_F_000 1024
_exptl_crystal_size_max 0.28
_exptl_crystal_size_mid 0.26
_exptl_crystal_size_min 0.25
_refine_diff_density_max 0.951
_refine_diff_density_min -0.559
_refine_diff_density_rms 0.164
_refine_ls_abs_structure_details 'Flack H D (1983), Acta Cryst. A39, 876-881'
_refine_ls_abs_structure_Flack 0.03(2)
_refine_ls_extinction_method none
_refine_ls_goodness_of_fit_ref 0.993
_refine_ls_hydrogen_treatment none
_refine_ls_matrix_type full
_refine_ls_number_parameters 30
_refine_ls_number_reflns 2625
_refine_ls_number_restraints 0
_refine_ls_restrained_S_all 0.993
_refine_ls_R_factor_all 0.0997
_refine_ls_R_factor_gt 0.0485
_refine_ls_shift/su_max 0.000
_refine_ls_shift/su_mean 0.000
_refine_ls_structure_factor_coef Fsqd
_refine_ls_weighting_details 'calc w=1/[\s^2^(Fo^2^)+(0.0798P)^2^+0.0000P] where P=(Fo^2^+2Fc^2^)/3'
_refine_ls_weighting_scheme calc
_refine_ls_wR_factor_gt 0.1260
_refine_ls_wR_factor_ref 0.1477
_reflns_number_gt 1544
_reflns_number_total 2647
_reflns_threshold_expression >2sigma(I)
_cod_data_source_file ja5b03550_si_002.cif
_cod_data_source_block CPM-121-ZnGeS
_cod_depositor_comments
;
The following automatic conversions were performed:

'_symmetry_cell_setting' value 'Tetragonal' changed to 'tetragonal'
according to
/usr/data/users/saulius/crontab/automatic-downloads/rss-feeds/ACS/lib/dictionaries/cif_core.dic
dictionary named 'cif_core.dic' version 2.4.2 from 2011-04-26.

Automatic conversion script
Id: cif_fix_values 3271 2015-04-21 07:52:19Z andrius 

 Adding full bibliography for 4123670--4123675.cif.
;
_cod_original_sg_symbol_H-M I-42d
_cod_database_code 4123671

loop_
_symmetry_equiv_pos_as_xyz
'x, y, z'
'-x, -y, z'
'y, -x, -z'
'-y, x, -z'
'-x+1/2, y, -z+3/4'
'x+1/2, -y, -z+3/4'
'-y+1/2, -x, z+3/4'
'y+1/2, x, z+3/4'
'x+1/2, y+1/2, z+1/2'
'-x+1/2, -y+1/2, z+1/2'
'y+1/2, -x+1/2, -z+1/2'
'-y+1/2, x+1/2, -z+1/2'
'-x+1, y+1/2, -z+5/4'
'x+1, -y+1/2, -z+5/4'
'-y+1, -x+1/2, z+5/4'
'y+1, x+1/2, z+5/4'

loop_
_atom_site_label
_atom_site_type_symbol
_atom_site_fract_x
_atom_site_fract_y
_atom_site_fract_z
_atom_site_U_iso_or_equiv
_atom_site_adp_type
_atom_site_occupancy
_atom_site_symmetry_multiplicity
_atom_site_calc_flag
_atom_site_refinement_flags
Ge1 Ge 0.09075(5) 0.87452(4) 0.06538(2) 0.04724(18) Uani 1 1 d .
S2 S 0.20786(17) 0.7500 0.1250 0.0575(5) Uani 1 2 d S
S3 S 0.23143(12) 0.96151(12) -0.00106(7) 0.0524(3) Uani 1 1 d .
S4 S 0.0000 1.0000 0.13896(9) 0.0535(4) Uani 1 2 d S

loop_
_atom_site_aniso_label
_atom_site_aniso_U_11
_atom_site_aniso_U_22
_atom_site_aniso_U_33
_atom_site_aniso_U_23
_atom_site_aniso_U_13
_atom_site_aniso_U_12
Ge1 0.0516(3) 0.0413(3) 0.0488(3) 0.0047(2) -0.0020(2) 0.0049(2)
S2 0.0446(9) 0.0588(11) 0.0690(11) 0.0153(10) 0.000 0.000
S3 0.0435(6) 0.0566(7) 0.0569(7) 0.0054(6) 0.0020(5) -0.0017(5)
S4 0.0693(12) 0.0441(9) 0.0471(8) 0.000 0.000 0.0100(8)

loop_
_atom_type_symbol
_atom_type_description
_atom_type_scat_dispersion_real
_atom_type_scat_dispersion_imag
_atom_type_scat_source
S S 0.1246 0.1234 'International Tables Vol C Tables 4.2.6.8 and 6.1.1.4'
Zn Zn 0.2839 1.4301 'International Tables Vol C Tables 4.2.6.8 and 6.1.1.4'
Ge Ge 0.1547 1.8001 'International Tables Vol C Tables 4.2.6.8 and 6.1.1.4'

loop_
_geom_angle_atom_site_label_1
_geom_angle_atom_site_label_2
_geom_angle_atom_site_label_3
_geom_angle
_geom_angle_site_symmetry_1
_geom_angle_site_symmetry_3
S2 Ge1 S4 109.92(4) . .
S2 Ge1 S3 109.22(4) . 3_465
S4 Ge1 S3 112.62(4) . 3_465
S2 Ge1 S3 98.47(5) . .
S4 Ge1 S3 113.70(4) . .
S3 Ge1 S3 111.95(3) 3_465 .
Ge1 S2 Ge1 107.85(8) 14_464 .
Ge1 S3 Ge1 102.63(6) 4_665 .
Ge1 S4 Ge1 101.98(8) . 2_575

loop_
_geom_bond_atom_site_label_1
_geom_bond_atom_site_label_2
_geom_bond_distance
_geom_bond_site_symmetry_2
Ge1 S2 2.2304(12) .
Ge1 S4 2.2351(12) .
Ge1 S3 2.2416(14) 3_465
Ge1 S3 2.2483(13) .
S2 Ge1 2.2304(12) 14_464
S3 Ge1 2.2416(14) 4_665
S4 Ge1 2.2351(12) 2_575
